data_7054521
loop_
_publ_author_name
'K\<ri\<zan, Martin'
'Honz\'i\<cek, Jan'
'Vinkl\'arek, Jarom\'ir'
'R\%u\<zi\<ckov\'a, Zde\<nka'
'Erben, Milan'

_publ_section_title
;
 Titanocene(iii) pseudohalides: an ESR and structural study
;
_journal_issue 1
_journal_name_full 'New J. Chem.'
_journal_page_first 576
_journal_paper_doi 10.1039/C4NJ01404A
_journal_volume 39
_journal_year 2015
_chemical_formula_moiety 'C40 H52 N6 Si4 Ti2, C7 H8'
_chemical_formula_sum 'C47 H60 N6 Si4 Ti2'
_chemical_formula_weight 917.17
_chemical_name_systematic
; 
 ? 
;
_space_group_IT_number 2
_symmetry_cell_setting triclinic
_symmetry_space_group_name_Hall '-P 1'
_symmetry_space_group_name_H-M 'P -1'
_atom_sites_solution_hydrogens geom
_atom_sites_solution_primary direct
_atom_sites_solution_secondary difmap
_audit_creation_method SHELXL-97
_cell_angle_alpha 92.434(7)
_cell_angle_beta 99.597(5)
_cell_angle_gamma 96.700(5)
_cell_formula_units_Z 2
_cell_length_a 11.4750(6)
_cell_length_b 11.6289(10)
_cell_length_c 18.8461(13)
_cell_measurement_reflns_used 44256
_cell_measurement_temperature 150(1)
_cell_measurement_theta_max 27.5
_cell_measurement_theta_min 1
_cell_volume 2457.8(3)
_computing_cell_refinement 'COLLECT and DENZO'
_computing_data_collection 'COLLECT (Hooft, 1998) and DENZO (Otwinowski & Minor, 1997)'
_computing_data_reduction 'COLLECT and DENZO'
_computing_molecular_graphics 'PLATON (Spek, 2003)'
_computing_publication_material 'SHELXL-97 (Sheldrick, 2008)'
_computing_structure_refinement 'SHELXL-97 (Sheldrick, 1997)'
_computing_structure_solution 'SIR92 (Altomare et al., 1994)'
_diffrn_ambient_temperature 150(1)
_diffrn_detector_area_resol_mean 9.091
_diffrn_measured_fraction_theta_full 0.980
_diffrn_measured_fraction_theta_max 0.980
_diffrn_measurement_device_type 'Bruker Nonius KappaCCD area detector'
_diffrn_measurement_method '\f and \w scans to fill the Ewald sphere'
_diffrn_radiation_monochromator graphite
_diffrn_radiation_source 'fine-focus sealed tube'
_diffrn_radiation_type MoK\a
_diffrn_radiation_wavelength 0.71073
_diffrn_reflns_av_R_equivalents 0.0778
_diffrn_reflns_av_sigmaI/netI 0.0506
_diffrn_reflns_limit_h_max 14
_diffrn_reflns_limit_h_min -14
_diffrn_reflns_limit_k_max 15
_diffrn_reflns_limit_k_min -15
_diffrn_reflns_limit_l_max 24
_diffrn_reflns_limit_l_min -24
_diffrn_reflns_number 44176
_diffrn_reflns_theta_full 27.50
_diffrn_reflns_theta_max 27.50
_diffrn_reflns_theta_min 1.81
_diffrn_standards_number 0
_exptl_absorpt_coefficient_mu 0.460
_exptl_absorpt_correction_T_max 0.962
_exptl_absorpt_correction_T_min 0.842
_exptl_absorpt_correction_type integration
_exptl_absorpt_process_details
;
Gaussian integration (Coppens, 1970)
;
_exptl_crystal_colour 'dark red'
_exptl_crystal_density_diffrn 1.239
_exptl_crystal_density_method 'not measured'
_exptl_crystal_description plate
_exptl_crystal_F_000 968
_exptl_crystal_size_max 0.58
_exptl_crystal_size_mid 0.32
_exptl_crystal_size_min 0.13
_refine_diff_density_max 0.415
_refine_diff_density_min -0.420
_refine_diff_density_rms 0.070
_refine_ls_extinction_method none
_refine_ls_goodness_of_fit_ref 1.110
_refine_ls_hydrogen_treatment constr
_refine_ls_matrix_type full
_refine_ls_number_parameters 532
_refine_ls_number_reflns 11058
_refine_ls_number_restraints 0
_refine_ls_restrained_S_all 1.110
_refine_ls_R_factor_all 0.0702
_refine_ls_R_factor_gt 0.0450
_refine_ls_shift/su_max 0.001
_refine_ls_shift/su_mean 0.000
_refine_ls_structure_factor_coef Fsqd
_refine_ls_weighting_details 'calc w=1/[\s^2^(Fo^2^)+(0.0209P)^2^+2.8968P] where P=(Fo^2^+2Fc^2^)/3'
_refine_ls_weighting_scheme calc
_refine_ls_wR_factor_gt 0.0910
_refine_ls_wR_factor_ref 0.1055
_reflns_number_gt 8491
_reflns_number_total 11058
_reflns_threshold_expression >2sigma(I)
_cod_data_source_file c4nj01404a1.cif
_cod_data_source_block shelxl
_cod_depositor_comments 'Adding full bibliography for 7054517--7054522.cif.'
_cod_database_code 7054521

loop_
_symmetry_equiv_pos_as_xyz
'x, y, z'
'-x, -y, -z'

loop_
_atom_site_label
_atom_site_type_symbol
_atom_site_fract_x
_atom_site_fract_y
_atom_site_fract_z
_atom_site_U_iso_or_equiv
_atom_site_adp_type
_atom_site_occupancy
_atom_site_symmetry_multiplicity
_atom_site_calc_flag
_atom_site_refinement_flags
Ti1 Ti 0.06067(3) 0.49807(3) 0.23685(2) 0.01357(9) Uani 1 1 d .
Ti2 Ti 0.55575(3) 1.01253(3) 0.29928(2) 0.01411(9) Uani 1 1 d .
Si4 Si 0.40221(6) 1.22052(5) 0.18134(3) 0.01876(14) Uani 1 1 d .
Si1 Si 0.20602(6) 0.60958(6) 0.43428(4) 0.02448(15) Uani 1 1 d .
Si2 Si -0.18036(6) 0.60023(6) 0.10209(4) 0.02117(14) Uani 1 1 d .
Si3 Si 0.76589(7) 0.88352(6) 0.44474(4) 0.03044(18) Uani 1 1 d .
N2 N 0.36600(17) 0.96624(15) 0.27334(10) 0.0180(4) Uani 1 1 d .
N4 N 0.54090(17) 0.82577(16) 0.28976(10) 0.0184(4) Uani 1 1 d .
C38 C 0.4754(2) 0.60801(19) 0.28643(12) 0.0176(5) Uani 1 1 d .
N5 N 0.25171(17) 0.54060(15) 0.25570(10) 0.0172(4) Uani 1 1 d .
C39 C 0.3527(2) 0.57070(18) 0.26926(12) 0.0164(4) Uani 1 1 d .
N1 N 0.07677(16) 0.68430(15) 0.23696(10) 0.0170(4) Uani 1 1 d .
C37 C 0.51388(19) 0.72688(19) 0.28824(12) 0.0162(4) Uani 1 1 d .
C35 C 0.3367(2) 1.2570(2) 0.26242(13) 0.0223(5) Uani 1 1 d .
H35A H 0.2738 1.3038 0.2492 0.027 Uiso 1 1 d R
H35B H 0.3973 1.2992 0.2985 0.027 Uiso 1 1 d R
H35C H 0.3052 1.1868 0.2813 0.027 Uiso 1 1 d R
N3 N 0.0035(2) 1.0603(2) 0.22914(18) 0.0492(8) Uani 1 1 d .
C29 C 0.5266(2) 1.13050(19) 0.20105(12) 0.0184(5) Uani 1 1 d .
C19 C 0.2654(2) 0.93693(18) 0.25986(12) 0.0162(4) Uani 1 1 d .
C17 C 0.10185(19) 0.78311(19) 0.23915(12) 0.0160(4) Uani 1 1 d .
C21 C 0.6601(2) 0.9900(2) 0.41692(13) 0.0226(5) Uani 1 1 d .
C13 C 0.0274(2) 0.3369(2) 0.14944(13) 0.0237(5) Uani 1 1 d .
H13 H 0.0402 0.2632 0.1637 0.028 Uiso 1 1 d R
C9 C -0.0642(2) 0.50090(19) 0.12325(12) 0.0179(5) Uani 1 1 d .
C1 C 0.0930(2) 0.51676(19) 0.36595(12) 0.0194(5) Uani 1 1 d .
C18 C 0.1424(2) 0.90241(18) 0.24322(13) 0.0178(5) Uani 1 1 d .
C11 C 0.0566(2) 0.5198(2) 0.11172(12) 0.0195(5) Uani 1 1 d .
H11 H 0.0933 0.5876 0.0964 0.023 Uiso 1 1 d R
C20 C 0.0629(2) 0.9879(2) 0.23530(16) 0.0275(6) Uani 1 1 d .
C15 C -0.2422(2) 0.6426(2) 0.18343(15) 0.0319(6) Uani 1 1 d .
H15A H -0.1789 0.6806 0.2196 0.038 Uiso 1 1 d R
H15B H -0.2790 0.5745 0.2020 0.038 Uiso 1 1 d R
H15C H -0.3004 0.6945 0.1706 0.038 Uiso 1 1 d R
C10 C -0.0799(2) 0.38607(19) 0.14602(12) 0.0200(5) Uani 1 1 d .
H10 H -0.1503 0.3490 0.1571 0.024 Uiso 1 1 d R
C12 C 0.1109(2) 0.4191(2) 0.12752(13) 0.0232(5) Uani 1 1 d .
H12 H 0.1889 0.4090 0.1239 0.028 Uiso 1 1 d R
C33 C 0.6435(2) 1.1658(2) 0.23976(14) 0.0236(5) Uani 1 1 d .
H33 H 0.6698 1.2383 0.2635 0.028 Uiso 1 1 d R
C34 C 0.4649(2) 1.3568(2) 0.14521(14) 0.0276(6) Uani 1 1 d .
H34A H 0.4909 1.3386 0.1007 0.033 Uiso 1 1 d R
H34B H 0.5313 1.3942 0.1795 0.033 Uiso 1 1 d R
H34C H 0.4046 1.4078 0.1369 0.033 Uiso 1 1 d R
C22 C 0.6908(2) 1.1055(2) 0.39940(13) 0.0249(5) Uani 1 1 d .
H22 H 0.7666 1.1372 0.3934 0.030 Uiso 1 1 d R
C36 C 0.2842(2) 1.1383(2) 0.11175(14) 0.0291(6) Uani 1 1 d .
H36A H 0.3169 1.1211 0.0694 0.035 Uiso 1 1 d R
H36B H 0.2203 1.1843 0.0996 0.035 Uiso 1 1 d R
H36C H 0.2544 1.0673 0.1304 0.035 Uiso 1 1 d R
C32 C 0.7137(2) 1.0747(2) 0.23650(15) 0.0278(6) Uani 1 1 d .
H32 H 0.7927 1.0757 0.2584 0.033 Uiso 1 1 d R
C16 C -0.3024(2) 0.5204(2) 0.03405(15) 0.0328(6) Uani 1 1 d .
H16A H -0.3654 0.5679 0.0230 0.039 Uiso 1 1 d R
H16B H -0.3327 0.4500 0.0532 0.039 Uiso 1 1 d R
H16C H -0.2723 0.5021 -0.0091 0.039 Uiso 1 1 d R
C25 C 0.5358(2) 0.9802(2) 0.41919(13) 0.0267(5) Uani 1 1 d .
H25 H 0.4894 0.9134 0.4286 0.032 Uiso 1 1 d R
C30 C 0.5287(2) 1.0144(2) 0.17278(13) 0.0221(5) Uani 1 1 d .
H30 H 0.4648 0.9681 0.1445 0.026 Uiso 1 1 d R
C2 C -0.0258(2) 0.5381(2) 0.34043(13) 0.0211(5) Uani 1 1 d .
H2 H -0.0554 0.6082 0.3468 0.025 Uiso 1 1 d R
C31 C 0.6424(2) 0.9820(2) 0.19427(14) 0.0262(5) Uani 1 1 d .
H31 H 0.6665 0.9111 0.1825 0.031 Uiso 1 1 d R
C3 C -0.0914(2) 0.4374(2) 0.30395(13) 0.0241(5) Uani 1 1 d .
H3 H -0.1711 0.4293 0.2822 0.029 Uiso 1 1 d R
C43 C 0.3209(3) 0.7402(2) 0.10789(15) 0.0340(6) Uani 1 1 d .
H43 H 0.2964 0.7065 0.1477 0.041 Uiso 1 1 d R
C5 C 0.0969(2) 0.3981(2) 0.34390(13) 0.0216(5) Uani 1 1 d .
H5 H 0.1635 0.3589 0.3529 0.026 Uiso 1 1 d R
C23 C 0.5898(3) 1.1649(2) 0.39200(14) 0.0301(6) Uani 1 1 d .
H23 H 0.5873 1.2419 0.3810 0.036 Uiso 1 1 d R
C4 C -0.0154(2) 0.3505(2) 0.30646(13) 0.0241(5) Uani 1 1 d .
H4 H -0.0360 0.2747 0.2867 0.029 Uiso 1 1 d R
C7 C 0.2394(2) 0.7604(2) 0.40701(14) 0.0290(6) Uani 1 1 d .
H7A H 0.1662 0.7924 0.3931 0.035 Uiso 1 1 d R
H7B H 0.2814 0.7593 0.3670 0.035 Uiso 1 1 d R
H7C H 0.2877 0.8071 0.4468 0.035 Uiso 1 1 d R
C44 C 0.4320(3) 0.7283(2) 0.09352(16) 0.0360(7) Uani 1 1 d .
H44 H 0.4826 0.6865 0.1230 0.043 Uiso 1 1 d R
C14 C -0.1134(3) 0.7332(2) 0.06446(16) 0.0338(6) Uani 1 1 d .
H14A H -0.0784 0.7113 0.0238 0.041 Uiso 1 1 d R
H14B H -0.0530 0.7751 0.1008 0.041 Uiso 1 1 d R
H14C H -0.1742 0.7815 0.0494 0.041 Uiso 1 1 d R
C24 C 0.4946(2) 1.0873(2) 0.40456(13) 0.0315(6) Uani 1 1 d .
H24 H 0.4169 1.1037 0.4035 0.038 Uiso 1 1 d R
C8 C 0.1393(3) 0.6140(3) 0.51752(16) 0.0489(9) Uani 1 1 d .
H8A H 0.0708 0.6549 0.5096 0.059 Uiso 1 1 d R
H8B H 0.1969 0.6530 0.5565 0.059 Uiso 1 1 d R
H8C H 0.1158 0.5362 0.5295 0.059 Uiso 1 1 d R
C28 C 0.8605(3) 0.9429(3) 0.53179(16) 0.0423(7) Uani 1 1 d .
H28A H 0.8112 0.9501 0.5678 0.051 Uiso 1 1 d R
H28B H 0.9010 1.0178 0.5254 0.051 Uiso 1 1 d R
H28C H 0.9181 0.8913 0.5470 0.051 Uiso 1 1 d R
C42 C 0.2446(3) 0.8013(2) 0.06424(15) 0.0326(6) Uani 1 1 d .
H42 H 0.1696 0.8088 0.0752 0.039 Uiso 1 1 d R
C46 C 0.3926(3) 0.8401(3) -0.00891(16) 0.0448(8) Uani 1 1 d .
H46 H 0.4183 0.8738 -0.0484 0.054 Uiso 1 1 d R
C45 C 0.4677(3) 0.7792(3) 0.03539(18) 0.0437(8) Uani 1 1 d .
H45 H 0.5436 0.7727 0.0256 0.052 Uiso 1 1 d R
C6 C 0.3470(3) 0.5430(3) 0.45321(17) 0.0423(8) Uani 1 1 d .
H6A H 0.4053 0.5944 0.4858 0.051 Uiso 1 1 d R
H6B H 0.3761 0.5299 0.4090 0.051 Uiso 1 1 d R
H6C H 0.3324 0.4704 0.4746 0.051 Uiso 1 1 d R
C41 C 0.2786(3) 0.8517(2) 0.00413(15) 0.0361(7) Uani 1 1 d .
C27 C 0.8598(3) 0.8636(3) 0.37495(17) 0.0463(8) Uani 1 1 d .
H27A H 0.9223 0.8189 0.3932 0.056 Uiso 1 1 d R
H27B H 0.8942 0.9380 0.3630 0.056 Uiso 1 1 d R
H27C H 0.8116 0.8236 0.3326 0.056 Uiso 1 1 d R
C47 C 0.1953(4) 0.9161(3) -0.04475(19) 0.0587(10) Uani 1 1 d .
H47A H 0.1652 0.8697 -0.0888 0.070 Uiso 1 1 d R
H47B H 0.2375 0.9878 -0.0553 0.070 Uiso 1 1 d R
H47C H 0.1301 0.9320 -0.0215 0.070 Uiso 1 1 d R
C26 C 0.6833(4) 0.7429(3) 0.46199(19) 0.0545(10) Uani 1 1 d .
H26A H 0.6432 0.7043 0.4170 0.065 Uiso 1 1 d R
H26B H 0.6258 0.7570 0.4919 0.065 Uiso 1 1 d R
H26C H 0.7382 0.6950 0.4860 0.065 Uiso 1 1 d R
N6 N 0.6176(2) 0.45954(18) 0.32691(13) 0.0307(5) Uani 1 1 d .
C40 C 0.5553(2) 0.52704(19) 0.30901(13) 0.0202(5) Uani 1 1 d .

loop_
_atom_site_aniso_label
_atom_site_aniso_U_11
_atom_site_aniso_U_22
_atom_site_aniso_U_33
_atom_site_aniso_U_23
_atom_site_aniso_U_13
_atom_site_aniso_U_12
Ti1 0.0137(2) 0.01190(18) 0.01487(19) 0.00044(14) 0.00251(15) 0.00065(15)
Ti2 0.01262(19) 0.01328(19) 0.0161(2) 0.00065(14) 0.00237(15) 0.00068(15)
Si4 0.0219(3) 0.0162(3) 0.0187(3) 0.0017(2) 0.0028(3) 0.0051(2)
Si1 0.0263(4) 0.0288(4) 0.0151(3) 0.0029(3) 0.0023(3) -0.0082(3)
Si2 0.0191(3) 0.0225(3) 0.0205(3) 0.0016(3) -0.0021(3) 0.0049(3)
Si3 0.0360(4) 0.0239(4) 0.0271(4) -0.0019(3) -0.0095(3) 0.0087(3)
N2 0.0175(10) 0.0149(9) 0.0220(10) 0.0032(7) 0.0033(8) 0.0026(8)
N4 0.0151(10) 0.0174(10) 0.0226(10) 0.0025(7) 0.0019(8) 0.0028(8)
C38 0.0160(11) 0.0141(10) 0.0227(12) 0.0013(8) 0.0030(9) 0.0019(8)
N5 0.0173(10) 0.0136(9) 0.0214(10) 0.0029(7) 0.0042(8) 0.0034(7)
C39 0.0206(12) 0.0113(10) 0.0186(11) 0.0016(8) 0.0052(9) 0.0051(9)
N1 0.0152(9) 0.0153(9) 0.0201(10) 0.0007(7) 0.0005(8) 0.0034(7)
C37 0.0144(11) 0.0196(11) 0.0155(11) 0.0014(8) 0.0030(8) 0.0056(9)
C35 0.0236(13) 0.0176(11) 0.0276(13) 0.0021(9) 0.0075(10) 0.0053(9)
N3 0.0244(13) 0.0239(12) 0.102(2) 0.0117(13) 0.0129(14) 0.0098(10)
C29 0.0222(12) 0.0169(11) 0.0181(11) 0.0043(8) 0.0079(9) 0.0029(9)
C19 0.0193(12) 0.0118(10) 0.0183(11) 0.0032(8) 0.0035(9) 0.0042(9)
C17 0.0119(10) 0.0206(12) 0.0158(11) 0.0019(8) 0.0014(8) 0.0047(9)
C21 0.0241(13) 0.0223(12) 0.0189(12) -0.0007(9) -0.0016(10) 0.0012(10)
C13 0.0325(14) 0.0177(11) 0.0195(12) -0.0059(9) 0.0007(10) 0.0060(10)
C9 0.0184(11) 0.0195(11) 0.0140(11) -0.0020(8) -0.0010(9) 0.0012(9)
C1 0.0230(12) 0.0205(11) 0.0144(11) 0.0025(8) 0.0053(9) -0.0013(9)
C18 0.0137(11) 0.0130(10) 0.0266(12) 0.0030(9) 0.0023(9) 0.0027(8)
C11 0.0226(12) 0.0215(11) 0.0139(11) 0.0001(9) 0.0029(9) 0.0009(9)
C20 0.0167(12) 0.0192(12) 0.0469(16) 0.0057(11) 0.0067(11) 0.0001(10)
C15 0.0284(14) 0.0390(15) 0.0301(14) -0.0027(11) 0.0038(11) 0.0152(12)
C10 0.0213(12) 0.0176(11) 0.0184(11) -0.0040(9) -0.0002(9) -0.0022(9)
C12 0.0218(12) 0.0280(13) 0.0202(12) -0.0058(10) 0.0038(10) 0.0070(10)
C33 0.0209(12) 0.0209(12) 0.0290(13) 0.0066(10) 0.0065(10) -0.0022(9)
C34 0.0382(15) 0.0212(12) 0.0255(13) 0.0041(10) 0.0087(11) 0.0074(11)
C22 0.0259(13) 0.0215(12) 0.0230(13) -0.0035(9) -0.0050(10) 0.0000(10)
C36 0.0300(14) 0.0283(13) 0.0276(14) 0.0005(10) -0.0026(11) 0.0093(11)
C32 0.0144(12) 0.0332(14) 0.0397(15) 0.0137(11) 0.0130(11) 0.0030(10)
C16 0.0254(14) 0.0390(15) 0.0306(15) -0.0009(12) -0.0050(11) 0.0045(12)
C25 0.0292(14) 0.0357(14) 0.0135(11) 0.0017(10) 0.0028(10) -0.0021(11)
C30 0.0295(13) 0.0201(11) 0.0192(12) 0.0025(9) 0.0103(10) 0.0047(10)
C2 0.0245(13) 0.0207(11) 0.0205(12) 0.0012(9) 0.0101(10) 0.0045(10)
C31 0.0324(14) 0.0227(12) 0.0305(14) 0.0063(10) 0.0199(11) 0.0099(11)
C3 0.0186(12) 0.0315(13) 0.0218(12) 0.0034(10) 0.0065(10) -0.0030(10)
C43 0.0397(16) 0.0330(14) 0.0262(14) 0.0041(11) 0.0039(12) -0.0067(12)
C5 0.0251(13) 0.0206(11) 0.0209(12) 0.0082(9) 0.0061(10) 0.0049(10)
C23 0.0396(16) 0.0257(13) 0.0222(13) -0.0067(10) -0.0036(11) 0.0082(11)
C4 0.0320(14) 0.0185(11) 0.0217(12) 0.0035(9) 0.0100(10) -0.0063(10)
C7 0.0344(15) 0.0257(13) 0.0236(13) -0.0011(10) 0.0023(11) -0.0051(11)
C44 0.0399(17) 0.0302(14) 0.0351(16) -0.0078(12) 0.0023(13) 0.0021(12)
C14 0.0363(16) 0.0286(14) 0.0342(15) 0.0110(11) -0.0023(12) 0.0038(12)
C24 0.0303(15) 0.0472(16) 0.0176(13) -0.0084(11) 0.0018(11) 0.0152(13)
C8 0.056(2) 0.060(2) 0.0230(15) -0.0101(13) 0.0139(14) -0.0311(17)
C28 0.0406(17) 0.0473(18) 0.0336(16) -0.0046(13) -0.0126(13) 0.0127(14)
C42 0.0295(15) 0.0329(14) 0.0335(15) 0.0005(11) 0.0058(12) -0.0045(12)
C46 0.072(2) 0.0371(16) 0.0279(16) -0.0044(12) 0.0250(16) -0.0038(16)
C45 0.0439(18) 0.0443(18) 0.0443(18) -0.0143(14) 0.0194(15) 0.0014(14)
C6 0.0390(17) 0.0457(17) 0.0366(17) 0.0171(13) -0.0090(13) -0.0013(14)
C41 0.058(2) 0.0235(13) 0.0237(14) -0.0015(10) 0.0025(13) -0.0002(13)
C27 0.0441(18) 0.0528(19) 0.0406(18) -0.0135(14) -0.0067(14) 0.0260(15)
C47 0.091(3) 0.0417(19) 0.0373(19) 0.0051(14) -0.0086(19) 0.0113(19)
C26 0.082(3) 0.0285(15) 0.0436(19) 0.0077(13) -0.0160(18) 0.0039(16)
N6 0.0239(12) 0.0237(11) 0.0445(14) 0.0042(10) 0.0022(10) 0.0079(9)
C40 0.0161(11) 0.0172(11) 0.0267(13) -0.0001(9) 0.0038(10) 0.0000(9)

loop_
_atom_type_symbol
_atom_type_description
_atom_type_scat_dispersion_real
_atom_type_scat_dispersion_imag
_atom_type_scat_source
C C 0.0033 0.0016 'International Tables Vol C Tables 4.2.6.8 and 6.1.1.4'
H H 0.0000 0.0000 'International Tables Vol C Tables 4.2.6.8 and 6.1.1.4'
N N 0.0061 0.0033 'International Tables Vol C Tables 4.2.6.8 and 6.1.1.4'
Si Si 0.0817 0.0704 'International Tables Vol C Tables 4.2.6.8 and 6.1.1.4'
Ti Ti 0.2776 0.4457 'International Tables Vol C Tables 4.2.6.8 and 6.1.1.4'

loop_
_exptl_crystal_face_index_h
_exptl_crystal_face_index_k
_exptl_crystal_face_index_l
_exptl_crystal_face_perp_dist
0 1 1 0.163
0 0 1 0.051
0 0 -1 0.156
0 -1 0 0.287
1 0 0 0.020
-1 0 0 0.063
0 1 0 0.207
0 -1 1 0.253
0 -1 -1 0.311

loop_
_geom_angle_atom_site_label_1
_geom_angle_atom_site_label_2
_geom_angle_atom_site_label_3
_geom_angle
N1 Ti1 N5 79.22(7)
N1 Ti1 C5 122.79(8)
N5 Ti1 C5 83.94(8)
N1 Ti1 C10 119.01(8)
N5 Ti1 C10 134.49(8)
C5 Ti1 C10 111.67(8)
N1 Ti1 C9 85.20(7)
N5 Ti1 C9 124.52(8)
C5 Ti1 C9 145.29(8)
C10 Ti1 C9 34.84(8)
N1 Ti1 C11 80.65(8)
N5 Ti1 C11 89.63(8)
C5 Ti1 C11 153.63(8)
C10 Ti1 C11 57.06(8)
C9 Ti1 C11 35.09(8)
N1 Ti1 C4 137.62(8)
N5 Ti1 C4 115.87(8)
C5 Ti1 C4 34.32(8)
C10 Ti1 C4 79.86(8)
C9 Ti1 C4 111.35(8)
C11 Ti1 C4 134.94(8)
N1 Ti1 C3 107.57(8)
N5 Ti1 C3 138.08(8)
C5 Ti1 C3 57.13(9)
C10 Ti1 C3 79.48(9)
C9 Ti1 C3 97.40(8)
C11 Ti1 C3 132.09(9)
C4 Ti1 C3 34.41(9)
N1 Ti1 C2 80.70(8)
N5 Ti1 C2 113.08(8)
C5 Ti1 C2 56.98(8)
C10 Ti1 C2 111.01(9)
C9 Ti1 C2 116.32(8)
C11 Ti1 C2 147.09(8)
C4 Ti1 C2 56.92(8)
C3 Ti1 C2 34.21(8)
N1 Ti1 C13 137.41(8)
N5 Ti1 C13 103.00(8)
C5 Ti1 C13 99.56(8)
C10 Ti1 C13 34.38(8)
C9 Ti1 C13 58.09(8)
C11 Ti1 C13 57.02(8)
C4 Ti1 C13 80.40(9)
C3 Ti1 C13 98.62(9)
C2 Ti1 C13 132.60(9)
N1 Ti1 C1 88.37(8)
N5 Ti1 C1 81.73(8)
C5 Ti1 C1 34.95(8)
C10 Ti1 C1 135.29(8)
C9 Ti1 C1 150.91(8)
C11 Ti1 C1 167.16(8)
C4 Ti1 C1 57.87(8)
C3 Ti1 C1 57.78(8)
C2 Ti1 C1 34.60(8)
C13 Ti1 C1 134.22(8)
N1 Ti1 C12 109.88(8)
N5 Ti1 C12 78.26(8)
C5 Ti1 C12 119.42(8)
C10 Ti1 C12 56.60(8)
C9 Ti1 C12 57.89(8)
C11 Ti1 C12 34.30(8)
C4 Ti1 C12 111.91(9)
C3 Ti1 C12 132.09(9)
C2 Ti1 C12 166.29(9)
C13 Ti1 C12 33.87(9)
C1 Ti1 C12 149.57(8)
N2 Ti2 N4 78.33(7)
N2 Ti2 C25 86.25(8)
N4 Ti2 C25 82.65(8)
N2 Ti2 C29 84.22(8)
N4 Ti2 C29 124.46(8)
C25 Ti2 C29 148.33(9)
N2 Ti2 C30 80.09(8)
N4 Ti2 C30 89.35(8)
C25 Ti2 C30 165.33(9)
C29 Ti2 C30 35.48(8)
N2 Ti2 C33 118.22(8)
N4 Ti2 C33 135.68(8)
C25 Ti2 C33 135.44(9)
C29 Ti2 C33 35.08(8)
C30 Ti2 C33 57.49(9)
N2 Ti2 C22 135.60(9)
N4 Ti2 C22 116.24(8)
C25 Ti2 C22 57.17(9)
C29 Ti2 C22 113.01(8)
C30 Ti2 C22 137.42(9)
C33 Ti2 C22 81.73(9)
N2 Ti2 C24 78.79(9)
N4 Ti2 C24 113.71(9)
C25 Ti2 C24 34.59(9)
C29 Ti2 C24 113.76(9)
C30 Ti2 C24 144.45(9)
C33 Ti2 C24 109.91(10)
C22 Ti2 C24 56.83(10)
N2 Ti2 C21 120.49(8)
N4 Ti2 C21 83.66(8)
C25 Ti2 C21 35.07(9)
C29 Ti2 C21 147.55(8)
C30 Ti2 C21 156.02(9)
C33 Ti2 C21 114.13(9)
C22 Ti2 C21 34.72(8)
C24 Ti2 C21 58.02(9)
N2 Ti2 C32 137.07(9)
N4 Ti2 C32 104.37(8)
C25 Ti2 C32 136.65(9)
C29 Ti2 C32 58.49(9)
C30 Ti2 C32 57.35(9)
C33 Ti2 C32 34.54(9)
C22 Ti2 C32 82.54(10)
C24 Ti2 C32 133.07(10)
C21 Ti2 C32 102.25(9)
N2 Ti2 C23 106.33(9)
N4 Ti2 C23 138.60(9)
C25 Ti2 C23 57.26(9)
C29 Ti2 C23 96.87(9)
C30 Ti2 C23 132.03(9)
C33 Ti2 C23 79.41(9)
C22 Ti2 C23 34.48(9)
C24 Ti2 C23 34.01(10)
C21 Ti2 C23 58.06(9)
C32 Ti2 C23 99.10(10)
N2 Ti2 C31 109.61(9)
N4 Ti2 C31 78.93(8)
C25 Ti2 C31 152.44(9)
C29 Ti2 C31 58.29(8)
C30 Ti2 C31 34.32(9)
C33 Ti2 C31 56.99(9)
C22 Ti2 C31 114.23(10)
C24 Ti2 C31 166.48(10)
C21 Ti2 C31 121.70(9)
C32 Ti2 C31 34.18(9)
C23 Ti2 C31 132.78(10)
C36 Si4 C29 108.01(11)
C36 Si4 C34 110.22(12)
C29 Si4 C34 106.70(11)
C36 Si4 C35 109.17(12)
C29 Si4 C35 113.17(11)
C34 Si4 C35 109.53(11)
C8 Si1 C6 108.96(16)
C8 Si1 C7 109.17(14)
C6 Si1 C7 109.28(13)
C8 Si1 C1 105.37(12)
C6 Si1 C1 110.78(13)
C7 Si1 C1 113.14(11)
C16 Si2 C15 109.03(13)
C16 Si2 C14 110.42(13)
C15 Si2 C14 109.37(14)
C16 Si2 C9 107.05(11)
C15 Si2 C9 111.95(11)
C14 Si2 C9 109.01(12)
C27 Si3 C26 111.10(17)
C27 Si3 C21 110.32(13)
C26 Si3 C21 110.41(15)
C27 Si3 C28 110.37(15)
C26 Si3 C28 107.37(15)
C21 Si3 C28 107.15(12)
C19 N2 Ti2 177.23(17)
C37 N4 Ti2 168.00(18)
C37 C38 C39 118.4(2)
C37 C38 C40 121.7(2)
C39 C38 C40 119.6(2)
C39 N5 Ti1 174.59(18)
N5 C39 C38 179.4(3)
C17 N1 Ti1 170.63(18)
N4 C37 C38 177.2(2)
Si4 C35 H35A 109.5
Si4 C35 H35B 109.5
H35A C35 H35B 109.5
Si4 C35 H35C 109.5
H35A C35 H35C 109.5
H35B C35 H35C 109.5
C33 C29 C30 105.2(2)
C33 C29 Si4 127.69(17)
C30 C29 Si4 126.75(18)
C33 C29 Ti2 72.78(13)
C30 C29 Ti2 72.28(13)
Si4 C29 Ti2 124.94(11)
N2 C19 C18 179.4(2)
N1 C17 C18 175.3(2)
C22 C21 C25 105.2(2)
C22 C21 Si3 126.18(19)
C25 C21 Si3 128.00(19)
C22 C21 Ti2 72.14(14)
C25 C21 Ti2 71.42(14)
Si3 C21 Ti2 127.82(12)
C12 C13 C10 107.6(2)
C12 C13 Ti1 73.44(13)
C10 C13 Ti1 71.95(13)
C12 C13 H13 126.2
C10 C13 H13 126.2
Ti1 C13 H13 120.2
C10 C9 C11 105.3(2)
C10 C9 Si2 127.57(18)
C11 C9 Si2 126.75(17)
C10 C9 Ti1 72.54(13)
C11 C9 Ti1 72.55(13)
Si2 C9 Ti1 124.86(11)
C2 C1 C5 105.3(2)
C2 C1 Si1 126.44(18)
C5 C1 Si1 126.35(18)
C2 C1 Ti1 72.27(13)
C5 C1 Ti1 71.62(13)
Si1 C1 Ti1 132.68(11)
C19 C18 C17 118.07(19)
C19 C18 C20 119.6(2)
C17 C18 C20 122.2(2)
C12 C11 C9 108.9(2)
C12 C11 Ti1 73.94(13)
C9 C11 Ti1 72.36(13)
C12 C11 H11 125.5
C9 C11 H11 125.5
Ti1 C11 H11 119.8
N3 C20 C18 176.9(3)
Si2 C15 H15A 109.4
Si2 C15 H15B 109.5
H15A C15 H15B 109.5
Si2 C15 H15C 109.5
H15A C15 H15C 109.5
H15B C15 H15C 109.5
C13 C10 C9 109.8(2)
C13 C10 Ti1 73.67(13)
C9 C10 Ti1 72.63(12)
C13 C10 H10 125.1
C9 C10 H10 125.1
Ti1 C10 H10 120.2
C13 C12 C11 108.4(2)
C13 C12 Ti1 72.68(13)
C11 C12 Ti1 71.76(13)
C13 C12 H12 125.8
C11 C12 H12 125.8
Ti1 C12 H12 121.6
C32 C33 C29 109.8(2)
C32 C33 Ti2 73.66(14)
C29 C33 Ti2 72.14(13)
C32 C33 H33 125.1
C29 C33 H33 125.2
Ti2 C33 H33 120.9
Si4 C34 H34A 109.5
Si4 C34 H34B 109.5
H34A C34 H34B 109.5
Si4 C34 H34C 109.5
H34A C34 H34C 109.5
H34B C34 H34C 109.5
C23 C22 C21 110.0(2)
C23 C22 Ti2 73.60(14)
C21 C22 Ti2 73.14(13)
C23 C22 H22 125.1
C21 C22 H22 124.9
Ti2 C22 H22 119.7
Si4 C36 H36A 109.5
Si4 C36 H36B 109.4
H36A C36 H36B 109.5
Si4 C36 H36C 109.5
H36A C36 H36C 109.5
H36B C36 H36C 109.5
C31 C32 C33 107.4(2)
C31 C32 Ti2 73.07(14)
C33 C32 Ti2 71.80(14)
C31 C32 H32 126.3
C33 C32 H32 126.3
Ti2 C32 H32 120.5
Si2 C16 H16A 109.5
Si2 C16 H16B 109.4
H16A C16 H16B 109.5
Si2 C16 H16C 109.5
H16A C16 H16C 109.5
H16B C16 H16C 109.5
C24 C25 C21 109.1(2)
C24 C25 Ti2 73.70(14)
C21 C25 Ti2 73.52(14)
C24 C25 H25 125.4
C21 C25 H25 125.5
Ti2 C25 H25 118.9
C31 C30 C29 109.2(2)
C31 C30 Ti2 74.24(14)
C29 C30 Ti2 72.24(13)
C31 C30 H30 125.3
C29 C30 H30 125.5
Ti2 C30 H30 120.0
C3 C2 C1 109.7(2)
C3 C2 Ti1 72.75(14)
C1 C2 Ti1 73.13(13)
C3 C2 H2 125.1
C1 C2 H2 125.3
Ti1 C2 H2 120.4
C30 C31 C32 108.5(2)
C30 C31 Ti2 71.44(14)
C32 C31 Ti2 72.75(14)
C30 C31 H31 125.7
C32 C31 H31 125.8
Ti2 C31 H31 121.8
C2 C3 C4 107.8(2)
C2 C3 Ti1 73.05(14)
C4 C3 Ti1 72.67(14)
C2 C3 H3 126.2
C4 C3 H3 126.1
Ti1 C3 H3 120.3
C44 C43 C42 121.1(3)
C44 C43 H43 119.5
C42 C43 H43 119.5
C4 C5 C1 109.2(2)
C4 C5 Ti1 73.06(13)
C1 C5 Ti1 73.43(13)
C4 C5 H5 125.4
C1 C5 H5 125.4
Ti1 C5 H5 119.8
C24 C23 C22 107.3(2)
C24 C23 Ti2 72.58(14)
C22 C23 Ti2 71.92(14)
C24 C23 H23 126.4
C22 C23 H23 126.3
Ti2 C23 H23 121.2
C5 C4 C3 108.0(2)
C5 C4 Ti1 72.63(13)
C3 C4 Ti1 72.92(13)
C5 C4 H4 125.9
C3 C4 H4 126.0
Ti1 C4 H4 120.2
Si1 C7 H7A 109.4
Si1 C7 H7B 109.5
H7A C7 H7B 109.5
Si1 C7 H7C 109.5
H7A C7 H7C 109.5
H7B C7 H7C 109.5
C45 C44 C43 119.1(3)
C45 C44 H44 120.4
C43 C44 H44 120.5
Si2 C14 H14A 109.4
Si2 C14 H14B 109.4
H14A C14 H14B 109.5
Si2 C14 H14C 109.5
H14A C14 H14C 109.5
H14B C14 H14C 109.5
C23 C24 C25 108.4(2)
C23 C24 Ti2 73.41(15)
C25 C24 Ti2 71.72(14)
C23 C24 H24 125.7
C25 C24 H24 125.8
Ti2 C24 H24 120.9
Si1 C8 H8A 109.5
Si1 C8 H8B 109.5
H8A C8 H8B 109.5
Si1 C8 H8C 109.4
H8A C8 H8C 109.5
H8B C8 H8C 109.5
Si3 C28 H28A 109.5
Si3 C28 H28B 109.5
H28A C28 H28B 109.5
Si3 C28 H28C 109.4
H28A C28 H28C 109.5
H28B C28 H28C 109.5
C43 C42 C41 120.7(3)
C43 C42 H42 119.7
C41 C42 H42 119.7
C45 C46 C41 121.2(3)
C45 C46 H46 119.5
C41 C46 H46 119.4
C44 C45 C46 120.6(3)
C44 C45 H45 119.8
C46 C45 H45 119.6
Si1 C6 H6A 109.3
Si1 C6 H6B 109.6
H6A C6 H6B 109.5
Si1 C6 H6C 109.5
H6A C6 H6C 109.5
H6B C6 H6C 109.5
C42 C41 C46 117.4(3)
C42 C41 C47 121.2(3)
C46 C41 C47 121.5(3)
Si3 C27 H27A 109.5
Si3 C27 H27B 109.5
H27A C27 H27B 109.5
Si3 C27 H27C 109.4
H27A C27 H27C 109.5
H27B C27 H27C 109.5
C41 C47 H47A 109.5
C41 C47 H47B 109.3
H47A C47 H47B 109.5
C41 C47 H47C 109.6
H47A C47 H47C 109.5
H47B C47 H47C 109.5
Si3 C26 H26A 109.5
Si3 C26 H26B 109.4
H26A C26 H26B 109.5
Si3 C26 H26C 109.5
H26A C26 H26C 109.5
H26B C26 H26C 109.5
N6 C40 C38 178.4(3)

loop_
_geom_bond_atom_site_label_1
_geom_bond_atom_site_label_2
_geom_bond_distance
Ti1 N1 2.1519(18)
Ti1 N5 2.156(2)
Ti1 C5 2.372(2)
Ti1 C10 2.372(2)
Ti1 C9 2.373(2)
Ti1 C11 2.376(2)
Ti1 C4 2.377(2)
Ti1 C3 2.381(2)
Ti1 C2 2.385(2)
Ti1 C13 2.394(2)
Ti1 C1 2.396(2)
Ti1 C12 2.404(2)
Ti2 N2 2.149(2)
Ti2 N4 2.1560(19)
Ti2 C25 2.350(2)
Ti2 C29 2.353(2)
Ti2 C30 2.354(2)
Ti2 C33 2.362(2)
Ti2 C22 2.365(2)
Ti2 C24 2.376(2)
Ti2 C21 2.378(2)
Ti2 C32 2.385(2)
Ti2 C23 2.386(2)
Ti2 C31 2.390(2)
Si4 C36 1.862(3)
Si4 C29 1.864(2)
Si4 C34 1.866(3)
Si4 C35 1.866(2)
Si1 C8 1.858(3)
Si1 C6 1.862(3)
Si1 C7 1.863(3)
Si1 C1 1.872(2)
Si2 C16 1.862(3)
Si2 C15 1.864(3)
Si2 C14 1.866(3)
Si2 C9 1.868(2)
Si3 C27 1.858(3)
Si3 C26 1.861(3)
Si3 C21 1.865(3)
Si3 C28 1.866(3)
N2 C19 1.148(3)
N4 C37 1.153(3)
C38 C37 1.399(3)
C38 C39 1.403(3)
C38 C40 1.419(3)
N5 C39 1.153(3)
N1 C17 1.149(3)
C35 H35A 0.9600
C35 H35B 0.9599
C35 H35C 0.9600
N3 C20 1.141(3)
C29 C33 1.421(3)
C29 C30 1.434(3)
C19 C18 1.400(3)
C17 C18 1.406(3)
C21 C22 1.415(3)
C21 C25 1.425(4)
C13 C12 1.398(4)
C13 C10 1.409(3)
C13 H13 0.9301
C9 C10 1.421(3)
C9 C11 1.432(3)
C1 C2 1.421(3)
C1 C5 1.432(3)
C18 C20 1.422(3)
C11 C12 1.410(3)
C11 H11 0.9300
C15 H15A 0.9601
C15 H15B 0.9601
C15 H15C 0.9599
C10 H10 0.9300
C12 H12 0.9300
C33 C32 1.410(4)
C33 H33 0.9301
C34 H34A 0.9601
C34 H34B 0.9600
C34 H34C 0.9599
C22 C23 1.408(4)
C22 H22 0.9301
C36 H36A 0.9600
C36 H36B 0.9601
C36 H36C 0.9600
C32 C31 1.403(4)
C32 H32 0.9300
C16 H16A 0.9600
C16 H16B 0.9600
C16 H16C 0.9599
C25 C24 1.405(4)
C25 H25 0.9300
C30 C31 1.400(4)
C30 H30 0.9300
C2 C3 1.402(3)
C2 H2 0.9300
C31 H31 0.9300
C3 C4 1.408(4)
C3 H3 0.9300
C43 C44 1.367(4)
C43 C42 1.379(4)
C43 H43 0.9299
C5 C4 1.401(3)
C5 H5 0.9300
C23 C24 1.393(4)
C23 H23 0.9301
C4 H4 0.9300
C7 H7A 0.9600
C7 H7B 0.9600
C7 H7C 0.9600
C44 C45 1.366(4)
C44 H44 0.9300
C14 H14A 0.9600
C14 H14B 0.9600
C14 H14C 0.9600
C24 H24 0.9300
C8 H8A 0.9600
C8 H8B 0.9601
C8 H8C 0.9599
C28 H28A 0.9600
C28 H28B 0.9600
C28 H28C 0.9600
C42 C41 1.389(4)
C42 H42 0.9300
C46 C45 1.376(5)
C46 C41 1.391(5)
C46 H46 0.9299
C45 H45 0.9299
C6 H6A 0.9600
C6 H6B 0.9599
C6 H6C 0.9601
C41 C47 1.501(4)
C27 H27A 0.9600
C27 H27B 0.9600
C27 H27C 0.9599
C47 H47A 0.9600
C47 H47B 0.9600
C47 H47C 0.9600
C26 H26A 0.9600
C26 H26B 0.9601
C26 H26C 0.9599
N6 C40 1.146(3)
